data_4350392
loop_
_publ_author_name
'Zhang, Xian-Ming'
'Hou, Juan-Juan'
'Zhang, Wei-Xiong'
'Chen, Xiao-Ming'

_publ_section_title
;
 Two mixed-valence vanadium(III,IV) phosphonoacetates with 16-ring
 channels: H2(DABCO)[V(IV)O(H2O)V(III)(OH)(O3PCH2CO2)2].2.5H2O and
 H2(PIP)[V(IVO)(H2O)V(III)(OH)(O3PCH2CO2)2].2.5H2O.
;
_journal_issue 20
_journal_name_full 'Inorganic chemistry'
_journal_page_first 8120
_journal_page_last 8125
_journal_paper_doi 10.1021/ic060771p
_journal_volume 45
_journal_year 2006
_chemical_formula_sum 'C8 H22 N2 O15.5 P2 V2'
_chemical_formula_weight 558.10
_space_group_IT_number 52
_space_group_name_Hall '-P 2a 2bc'
_space_group_name_H-M_alt 'P n n a'
_symmetry_cell_setting orthorhombic
_symmetry_space_group_name_H-M 'P n n a'
_atom_sites_solution_hydrogens geom
_atom_sites_solution_primary direct
_atom_sites_solution_secondary difmap
_audit_creation_method SHELXL-97
_cell_angle_alpha 90.00
_cell_angle_beta 90.00
_cell_angle_gamma 90.00
_cell_formula_units_Z 4
_cell_length_a 7.0465(9)
_cell_length_b 15.646(2)
_cell_length_c 17.396(2)
_cell_measurement_temperature 298(2)
_cell_volume 1917.9(4)
_computing_cell_refinement 'SMART (Bruker, 2001)'
_computing_data_collection 'SMART (Bruker, 2001)'
_computing_data_reduction 'SAINT (Bruker, 2001)'
_computing_molecular_graphics 'ORTEP-II (Johnson, 1976)'
_computing_publication_material 'SHELXL-97 (Sheldrick, 1997)'
_computing_structure_refinement 'SHELXL-97 (Sheldrick, 1997)'
_computing_structure_solution 'SHELXS-97 (Sheldrick, 1990)'
_diffrn_ambient_temperature 298(2)
_diffrn_measured_fraction_theta_full 0.988
_diffrn_measured_fraction_theta_max 0.988
_diffrn_measurement_device_type 'Bruker Apex CCD Diffractometer'
_diffrn_measurement_method '\f and \w scan'
_diffrn_radiation_monochromator graphite
_diffrn_radiation_source 'fine-focus sealed tube'
_diffrn_radiation_type MoK\a
_diffrn_radiation_wavelength 0.71073
_diffrn_reflns_av_R_equivalents 0.0776
_diffrn_reflns_av_sigmaI/netI 0.0596
_diffrn_reflns_limit_h_max 8
_diffrn_reflns_limit_h_min -8
_diffrn_reflns_limit_k_max 14
_diffrn_reflns_limit_k_min -17
_diffrn_reflns_limit_l_max 19
_diffrn_reflns_limit_l_min -12
_diffrn_reflns_number 7528
_diffrn_reflns_theta_full 24.00
_diffrn_reflns_theta_max 24.00
_diffrn_reflns_theta_min 1.75
_diffrn_standards_decay_% 0
_diffrn_standards_interval_count 0
_diffrn_standards_number 0
_exptl_absorpt_coefficient_mu 1.224
_exptl_absorpt_correction_T_max 0.9413
_exptl_absorpt_correction_T_min 0.7660
_exptl_absorpt_correction_type empirical
_exptl_absorpt_process_details 'SADABS, Sheldrick 1997'
_exptl_crystal_colour 'dark green'
_exptl_crystal_density_diffrn 1.933
_exptl_crystal_density_method 'not measured'
_exptl_crystal_description block
_exptl_crystal_F_000 1136
_exptl_crystal_size_max 0.23
_exptl_crystal_size_mid 0.08
_exptl_crystal_size_min 0.05
_refine_diff_density_max 2.151
_refine_diff_density_min -0.684
_refine_diff_density_rms 0.171
_refine_ls_extinction_method none
_refine_ls_goodness_of_fit_ref 0.978
_refine_ls_hydrogen_treatment mixed
_refine_ls_matrix_type full
_refine_ls_number_parameters 138
_refine_ls_number_reflns 1485
_refine_ls_number_restraints 46
_refine_ls_restrained_S_all 0.971
_refine_ls_R_factor_all 0.1083
_refine_ls_R_factor_gt 0.0799
_refine_ls_shift/su_max 0.002
_refine_ls_shift/su_mean 0.000
_refine_ls_structure_factor_coef Fsqd
_refine_ls_weighting_details 'calc w=1/[\s^2^(Fo^2^)+(0.1261P)^2^+18.4068P] where P=(Fo^2^+2Fc^2^)/3'
_refine_ls_weighting_scheme calc
_refine_ls_wR_factor_gt 0.2020
_refine_ls_wR_factor_ref 0.2288
_reflns_number_gt 1073
_reflns_number_total 1485
_reflns_threshold_expression >2sigma(I)
_cod_data_source_file ic060771psi20060614_113937.cif
_cod_data_source_block 2
_cod_depositor_comments
;
The following automatic conversions were performed:

data item '_exptl_absorpt_correction_type' value 'Empirical' was
changed to 'empirical' in accordance with the
/home/saulius/struct/COD-crude-data/automatic-downloads/DataCite-retrospective/ACS/depositions/lib/dictionaries/cif_core.dic
dictionary named 'cif_core.dic' version 2.4.2 last updated on
2011-04-26.

data item '_symmetry_cell_setting' value 'Orthorhombic' was changed
to 'orthorhombic' in accordance with the
/home/saulius/struct/COD-crude-data/automatic-downloads/DataCite-retrospective/ACS/depositions/lib/dictionaries/cif_core.dic
dictionary named 'cif_core.dic' version 2.4.2 last updated on
2011-04-26.

Automatic conversion script
Id: cif_fix_values 6909 2019-04-08 15:41:33Z antanas 
;
_cod_original_cell_volume 1917.8(4)
_cod_original_sg_symbol_H-M Pnna
_cod_original_formula_sum 'C8 H22 N2 O15.50 P2 V2'
_cod_database_code 4350392

loop_
_symmetry_equiv_pos_as_xyz
'x, y, z'
'-x+1/2, -y, z'
'-x+1/2, y+1/2, -z+1/2'
'x, -y+1/2, -z+1/2'
'-x, -y, -z'
'x-1/2, y, -z'
'x-1/2, -y-1/2, z-1/2'
'-x, y-1/2, z-1/2'

loop_
_atom_site_label
_atom_site_type_symbol
_atom_site_fract_x
_atom_site_fract_y
_atom_site_fract_z
_atom_site_U_iso_or_equiv
_atom_site_adp_type
_atom_site_occupancy
_atom_site_symmetry_multiplicity
_atom_site_calc_flag
_atom_site_refinement_flags
_atom_site_disorder_assembly
_atom_site_disorder_group
V1 V 0.2469(2) 0.2500 0.2500 0.0196(6) Uani 1 2 d S . .
V2 V 0.0000 0.0000 0.5000 0.0189(6) Uani 1 2 d S . .
P1 P 0.2533(2) 0.13322(12) 0.40057(11) 0.0161(6) Uani 1 1 d . . .
O1 O 0.0249(12) 0.2500 0.2500 0.036(2) Uani 1 2 d S . .
O2 O 0.2924(7) 0.1463(3) 0.3151(3) 0.0225(13) Uani 1 1 d . . .
O3 O 0.4343(6) 0.1043(3) 0.4417(3) 0.0171(12) Uani 1 1 d . . .
O4 O 0.0902(6) 0.0711(3) 0.4126(3) 0.0178(12) Uani 1 1 d . . .
O5 O 0.3594(12) 0.3599(5) 0.4608(4) 0.062(2) Uani 1 1 d . . .
O6 O 0.2991(10) 0.3249(4) 0.3417(4) 0.0447(18) Uani 1 1 d . . .
O7 O 0.2500 0.0000 0.5418(4) 0.0111(15) Uani 1 2 d S . .
C1 C 0.2890(12) 0.3116(6) 0.4143(6) 0.033(2) Uani 1 1 d . . .
C2 C 0.1794(12) 0.2338(5) 0.4403(5) 0.026(2) Uani 1 1 d . . .
H2A H 0.0468 0.2424 0.4275 0.032 Uiso 1 1 calc R . .
H2B H 0.1883 0.2302 0.4958 0.032 Uiso 1 1 calc R . .
O1W O 0.5767(12) 0.2500 0.2500 0.071(4) Uani 1 2 d S . .
O2W O 0.7449(10) 0.1451(9) 0.3483(7) 0.126(6) Uani 1 1 d . . .
N1 N 0.918(2) 0.4741(9) 0.3937(16) 0.192(15) Uani 0.50 1 d PDU . 1
H1A H 1.0390 0.4557 0.3961 0.230 Uiso 0.50 1 calc PR . 1
H1B H 0.8739 0.4812 0.4418 0.230 Uiso 0.50 1 calc PR . 1
C3 C 0.798(2) 0.4131(7) 0.3503(9) 0.129(8) Uani 0.50 1 d PDU A 1
H3A H 0.8034 0.3572 0.3744 0.155 Uiso 0.50 1 calc PR A 1
H3B H 0.8453 0.4077 0.2981 0.155 Uiso 0.50 1 calc PR A 1
C4 C 0.5955(15) 0.4450(9) 0.3491(9) 0.138(9) Uani 0.50 1 d PDU . 1
H4A H 0.5557 0.4549 0.2965 0.165 Uiso 0.50 1 calc PR . 1
H4B H 0.5122 0.4023 0.3714 0.165 Uiso 0.50 1 calc PR . 1
C3' C 0.798(2) 0.4131(7) 0.3503(9) 0.129(8) Uani 0.50 1 d PDU . 2
H3'A H 0.8430 0.4092 0.4029 0.155 Uiso 0.50 1 calc PR . 2
H3'B H 0.8050 0.3566 0.3274 0.155 Uiso 0.50 1 calc PR . 2
C4' C 0.5955(15) 0.4450(9) 0.3491(9) 0.138(9) Uani 0.50 1 d PDU B 2
H4'A H 0.5146 0.4022 0.3256 0.165 Uiso 0.50 1 calc PR B 2
H4'B H 0.5520 0.4539 0.4014 0.165 Uiso 0.50 1 calc PR B 2
N2 N 0.580(2) 0.5258(10) 0.3058(14) 0.192(15) Uani 0.50 1 d PDU . 2
H2C H 0.4587 0.5440 0.3041 0.230 Uiso 0.50 1 calc PR . 2
H2D H 0.6231 0.5195 0.2575 0.230 Uiso 0.50 1 calc PR . 2

loop_
_atom_site_aniso_label
_atom_site_aniso_U_11
_atom_site_aniso_U_22
_atom_site_aniso_U_33
_atom_site_aniso_U_23
_atom_site_aniso_U_13
_atom_site_aniso_U_12
V1 0.0172(10) 0.0202(11) 0.0213(11) 0.0115(8) 0.000 0.000
V2 0.0279(12) 0.0094(10) 0.0194(11) 0.0004(8) 0.0150(8) 0.0023(7)
P1 0.0098(10) 0.0172(11) 0.0214(12) 0.0096(8) 0.0000(8) -0.0010(8)
O1 0.028(5) 0.039(5) 0.042(6) 0.017(4) 0.000 0.000
O2 0.020(3) 0.025(3) 0.023(3) 0.013(3) -0.001(2) 0.003(2)
O3 0.009(2) 0.017(3) 0.026(3) 0.008(2) 0.000(2) 0.001(2)
O4 0.007(2) 0.023(3) 0.023(3) 0.006(2) -0.002(2) -0.001(2)
O5 0.093(6) 0.063(5) 0.030(4) 0.007(4) -0.015(4) -0.046(5)
O6 0.076(5) 0.030(4) 0.028(4) 0.011(3) -0.015(3) -0.021(3)
O7 0.015(3) 0.009(3) 0.010(4) 0.000 0.000 0.000(3)
C1 0.031(5) 0.035(5) 0.032(6) 0.008(5) -0.006(4) -0.004(4)
C2 0.022(4) 0.017(4) 0.040(6) 0.006(4) 0.007(4) -0.001(3)
O1W 0.019(5) 0.097(9) 0.098(9) 0.077(7) 0.000 0.000
O2W 0.022(4) 0.201(12) 0.154(11) 0.149(10) 0.007(5) 0.007(5)
N1 0.18(2) 0.120(17) 0.27(4) 0.028(19) -0.14(2) -0.076(17)
C3 0.21(2) 0.049(9) 0.124(16) 0.016(10) -0.041(15) -0.013(12)
C4 0.090(12) 0.050(10) 0.27(3) -0.002(12) 0.101(14) -0.026(8)
C3' 0.21(2) 0.049(9) 0.124(16) 0.016(10) -0.041(15) -0.013(12)
C4' 0.090(12) 0.050(10) 0.27(3) -0.002(12) 0.101(14) -0.026(8)
N2 0.18(2) 0.120(17) 0.27(4) 0.028(19) -0.14(2) -0.076(17)

loop_
_atom_type_symbol
_atom_type_description
_atom_type_scat_dispersion_real
_atom_type_scat_dispersion_imag
_atom_type_scat_source
C C 0.0033 0.0016 'International Tables Vol C Tables 4.2.6.8 and 6.1.1.4'
H H 0.0000 0.0000 'International Tables Vol C Tables 4.2.6.8 and 6.1.1.4'
N N 0.0061 0.0033 'International Tables Vol C Tables 4.2.6.8 and 6.1.1.4'
O O 0.0106 0.0060 'International Tables Vol C Tables 4.2.6.8 and 6.1.1.4'
P P 0.1023 0.0942 'International Tables Vol C Tables 4.2.6.8 and 6.1.1.4'
V V 0.3005 0.5294 'International Tables Vol C Tables 4.2.6.8 and 6.1.1.4'

loop_
_geom_angle_atom_site_label_1
_geom_angle_atom_site_label_2
_geom_angle_atom_site_label_3
_geom_angle
_geom_angle_site_symmetry_1
_geom_angle_site_symmetry_3
O1 V1 O2 99.21(15) . 4
O1 V1 O2 99.21(15) . .
O2 V1 O2 161.6(3) 4 .
O1 V1 O6 100.5(2) . .
O2 V1 O6 87.0(2) 4 .
O2 V1 O6 89.6(2) . .
O1 V1 O6 100.5(2) . 4
O2 V1 O6 89.6(2) 4 4
O2 V1 O6 87.0(2) . 4
O6 V1 O6 159.0(4) . 4
O1 V1 O1W 180.000(1) . .
O2 V1 O1W 80.79(15) 4 .
O2 V1 O1W 80.79(15) . .
O6 V1 O1W 79.5(2) . .
O6 V1 O1W 79.5(2) 4 .
O7 V2 O7 180.0(4) 5_556 .
O7 V2 O3 88.83(17) 5_556 6_556
O7 V2 O3 91.17(17) . 6_556
O7 V2 O3 91.17(17) 5_556 2
O7 V2 O3 88.83(17) . 2
O3 V2 O3 180.000(1) 6_556 2
O7 V2 O4 89.8(2) 5_556 5_556
O7 V2 O4 90.2(2) . 5_556
O3 V2 O4 89.7(2) 6_556 5_556
O3 V2 O4 90.3(2) 2 5_556
O7 V2 O4 90.2(2) 5_556 .
O7 V2 O4 89.8(2) . .
O3 V2 O4 90.3(2) 6_556 .
O3 V2 O4 89.7(2) 2 .
O4 V2 O4 180.000(1) 5_556 .
O2 P1 O4 110.9(3) . .
O2 P1 O3 110.2(3) . .
O4 P1 O3 112.2(3) . .
O2 P1 C2 108.1(4) . .
O4 P1 C2 106.7(3) . .
O3 P1 C2 108.7(4) . .
P1 O2 V1 129.1(3) . .
P1 O3 V2 132.7(3) . 2
P1 O4 V2 134.8(3) . .
C1 O6 V1 132.6(6) . .
V2 O7 V2 135.1(4) . 2
O5 C1 O6 122.1(8) . .
O5 C1 C2 120.8(9) . .
O6 C1 C2 117.0(8) . .
C1 C2 P1 116.3(6) . .
C1 C2 H2A 108.2 . .
P1 C2 H2A 108.2 . .
C1 C2 H2B 108.2 . .
P1 C2 H2B 108.2 . .
H2A C2 H2B 107.4 . .
C3 N1 C4 104.2(13) . 2_665
C3 N1 H1A 110.9 . .
C4 N1 H1A 110.9 2_665 .
C3 N1 H1B 110.9 . .
C4 N1 H1B 110.9 2_665 .
H1A N1 H1B 108.9 . .
N1 C3 C4 109.4(9) . .
N1 C3 H3A 109.8 . .
C4 C3 H3A 109.8 . .
N1 C3 H3B 109.8 . .
C4 C3 H3B 109.8 . .
H3A C3 H3B 108.2 . .
N1 C4 C3 109.5(9) 2_665 .
N1 C4 H4A 109.8 2_665 .
C3 C4 H4A 109.8 . .
N1 C4 H4B 109.8 2_665 .
C3 C4 H4B 109.8 . .
H4A C4 H4B 108.2 . .
C3' N2 H2C 111.0 2_665 .
C3' N2 H2D 111.0 2_665 .
H2C N2 H2D 109.0 . .

loop_
_geom_bond_atom_site_label_1
_geom_bond_atom_site_label_2
_geom_bond_distance
_geom_bond_site_symmetry_2
V1 O1 1.565(8) .
V1 O2 2.005(5) 4
V1 O2 2.005(5) .
V1 O6 2.013(6) .
V1 O6 2.013(6) 4
V1 O1W 2.324(9) .
V2 O7 1.906(3) 5_556
V2 O7 1.906(3) .
V2 O3 1.977(5) 6_556
V2 O3 1.977(5) 2
V2 O4 1.988(5) 5_556
V2 O4 1.988(5) .
P1 O2 1.525(6) .
P1 O4 1.520(5) .
P1 O3 1.531(5) .
P1 C2 1.796(8) .
O3 V2 1.977(5) 2
O5 C1 1.213(11) .
O6 C1 1.282(11) .
O7 V2 1.906(3) 2
C1 C2 1.510(12) .
C2 H2A 0.9700 .
C2 H2B 0.9700 .
N1 C3 1.481(10) .
N1 C4 1.488(10) 2_665
N1 H1A 0.9000 .
N1 H1B 0.9000 .
C3 C4 1.514(7) .
C3 H3A 0.9700 .
C3 H3B 0.9700 .
C4 N1 1.488(10) 2_665
C4 H4A 0.9700 .
C4 H4B 0.9700 .
N2 C3' 1.501(10) 2_665
N2 H2C 0.9000 .
N2 H2D 0.9000 .
